data_1542742
loop_
_publ_author_name
'Vibhute, Amol M.'
'Dhaka, Arun'
'Athiyarath, Vignesh'
'Sureshan, Kana M.'

_publ_section_title
;
 A versatile glycosylation strategy via Au(iii) catalyzed activation of
 thioglycoside donors
;
_journal_issue 7
_journal_name_full 'Chem. Sci.'
_journal_page_first 4259
_journal_paper_doi 10.1039/C6SC00633G
_journal_volume 7
_journal_year 2016
_chemical_absolute_configuration rm
_chemical_formula_moiety 'C33 H40 O7 S'
_chemical_formula_sum 'C33 H40 O7 S'
_chemical_formula_weight 580.71
_chemical_name_systematic
;
 ?
;
_space_group_crystal_system monoclinic
_space_group_IT_number 4
_space_group_name_Hall 'P 2yb'
_space_group_name_H-M_alt 'P 1 21 1'
_symmetry_space_group_name_Hall 'P 2yb'
_symmetry_space_group_name_H-M 'P 1 21 1'
_atom_sites_solution_hydrogens geom
_audit_creation_method SHELXL-2014
_audit_update_record
;
2015-10-11 deposited with the CCDC.
2016-03-07 downloaded from the CCDC.
;
_cell_angle_alpha 90
_cell_angle_beta 103.216(3)
_cell_angle_gamma 90
_cell_formula_units_Z 2
_cell_length_a 11.0077(6)
_cell_length_b 9.7685(6)
_cell_length_c 14.9709(7)
_cell_measurement_reflns_used 2738
_cell_measurement_temperature 296(2)
_cell_measurement_theta_max 21.45
_cell_measurement_theta_min 2.51
_cell_volume 1567.17(15)
_computing_cell_refinement 'Bruker SAINT'
_computing_data_collection 'Bruker APEX2'
_computing_data_reduction 'Bruker SAINT'
_computing_molecular_graphics 'Bruker SHELXTL'
_computing_publication_material 'Bruker SHELXTL'
_computing_structure_refinement 'SHELXL-2014 (Sheldrick, 2014)'
_computing_structure_solution 'SHELXL-2014 (Sheldrick, 2014)'
_diffrn_ambient_temperature 296(2)
_diffrn_detector_area_resol_mean 0
_diffrn_measured_fraction_theta_full 0.999
_diffrn_measured_fraction_theta_max 0.991
_diffrn_measurement_device_type 'Bruker APEX-II CCD'
_diffrn_measurement_method '\f and \w scans'
_diffrn_radiation_type MoK\a
_diffrn_radiation_wavelength 0.71073
_diffrn_reflns_av_R_equivalents 0.0450
_diffrn_reflns_av_unetI/netI 0.0723
_diffrn_reflns_Laue_measured_fraction_full 0.999
_diffrn_reflns_Laue_measured_fraction_max 0.991
_diffrn_reflns_limit_h_max 14
_diffrn_reflns_limit_h_min -14
_diffrn_reflns_limit_k_max 12
_diffrn_reflns_limit_k_min -12
_diffrn_reflns_limit_l_max 19
_diffrn_reflns_limit_l_min -19
_diffrn_reflns_number 14426
_diffrn_reflns_point_group_measured_fraction_full 0.943
_diffrn_reflns_point_group_measured_fraction_max 0.907
_diffrn_reflns_theta_full 25.242
_diffrn_reflns_theta_max 27.990
_diffrn_reflns_theta_min 2.510
_diffrn_source 'sealed tube'
_exptl_absorpt_coefficient_mu 0.149
_exptl_absorpt_correction_T_max 0.985
_exptl_absorpt_correction_T_min 0.971
_exptl_absorpt_correction_type multi-scan
_exptl_absorpt_process_details SADABS
_exptl_crystal_colour colourless
_exptl_crystal_density_diffrn 1.231
_exptl_crystal_density_meas 1.230
_exptl_crystal_density_method NONE
_exptl_crystal_description needle
_exptl_crystal_F_000 620
_exptl_crystal_size_max 0.200
_exptl_crystal_size_mid 0.150
_exptl_crystal_size_min 0.100
_refine_diff_density_max 0.134
_refine_diff_density_min -0.142
_refine_diff_density_rms 0.031
_refine_ls_abs_structure_details
;
 Flack x determined using 1276 quotients [(I+)-(I-)]/[(I+)+(I-)]
 (Parsons, Flack and Wagner, Acta Cryst. B69 (2013) 249-259).
;
_refine_ls_abs_structure_Flack -0.05(6)
_refine_ls_extinction_method none
_refine_ls_goodness_of_fit_ref 0.895
_refine_ls_hydrogen_treatment constr
_refine_ls_matrix_type full
_refine_ls_number_parameters 370
_refine_ls_number_reflns 6875
_refine_ls_number_restraints 1
_refine_ls_restrained_S_all 0.895
_refine_ls_R_factor_all 0.1106
_refine_ls_R_factor_gt 0.0497
_refine_ls_shift/su_max 0.000
_refine_ls_shift/su_mean 0.000
_refine_ls_structure_factor_coef Fsqd
_refine_ls_weighting_details 'w=1/[\s^2^(Fo^2^)+(0.0699P)^2^] where P=(Fo^2^+2Fc^2^)/3'
_refine_ls_weighting_scheme calc
_refine_ls_wR_factor_gt 0.1087
_refine_ls_wR_factor_ref 0.1360
_reflns_Friedel_coverage 0.729
_reflns_Friedel_fraction_full 0.880
_reflns_Friedel_fraction_max 0.812
_reflns_number_gt 3842
_reflns_number_total 6875
_reflns_threshold_expression 'I > 2\s(I)'
_cod_data_source_file c6sc00633g2.cif
_cod_data_source_block shelx
_cod_depositor_comments 'Adding full bibliography for 1542742.cif.'
_cod_database_code 1542742
_shelx_space_group_comment
;
The symmetry employed for this shelxl refinement is uniquely defined
by the following loop, which should always be used as a source of
symmetry information in preference to the above space-group names.
They are only intended as comments.
;
_shelx_estimated_absorpt_t_min 0.971
_shelx_estimated_absorpt_t_max 0.985
_shelxl_version_number 2014-3

loop_
_space_group_symop_operation_xyz
'x, y, z'
'-x, y+1/2, -z'

loop_
_atom_site_label
_atom_site_type_symbol
_atom_site_fract_x
_atom_site_fract_y
_atom_site_fract_z
_atom_site_U_iso_or_equiv
_atom_site_adp_type
_atom_site_occupancy
_atom_site_site_symmetry_order
_atom_site_calc_flag
_atom_site_refinement_flags_posn
_atom_site_refinement_flags_adp
C1 C 1.0975(3) 0.6925(5) 0.6397(2) 0.0501(10) Uani 1 1 d . .
H1 H 1.0822 0.7908 0.6298 0.060 Uiso 1 1 calc R U
C2 C 1.1117(3) 0.6238(4) 0.5515(2) 0.0463(9) Uani 1 1 d . .
H2 H 1.1298 0.5263 0.5630 0.056 Uiso 1 1 calc R U
C3 C 0.9926(3) 0.6394(4) 0.4787(2) 0.0452(8) Uani 1 1 d . .
H3 H 0.9800 0.7367 0.4637 0.054 Uiso 1 1 calc R U
C4 C 0.8806(3) 0.5871(4) 0.5104(2) 0.0448(9) Uani 1 1 d . .
H4 H 0.8837 0.4872 0.5164 0.054 Uiso 1 1 calc R U
C5 C 0.8787(3) 0.6543(4) 0.6022(2) 0.0462(8) Uani 1 1 d . .
H5 H 0.8659 0.7532 0.5935 0.055 Uiso 1 1 calc R U
C6 C 0.7777(4) 0.5956(5) 0.6426(3) 0.0575(11) Uani 1 1 d . .
H6A H 0.6996 0.5943 0.5967 0.069 Uiso 1 1 calc R U
H6B H 0.7985 0.5022 0.6624 0.069 Uiso 1 1 calc R U
C7 C 1.1992(4) 0.7352(5) 0.8268(3) 0.0587(11) Uani 1 1 d . .
C8 C 1.1414(5) 0.6590(6) 0.8795(3) 0.0889(16) Uani 1 1 d . .
H8 H 1.1163 0.5703 0.8616 0.107 Uiso 1 1 calc R U
C9 C 1.1192(5) 0.7112(7) 0.9601(3) 0.0972(19) Uani 1 1 d . .
H9 H 1.0795 0.6560 0.9953 0.117 Uiso 1 1 calc R U
C10 C 1.1528(4) 0.8392(6) 0.9896(3) 0.0714(13) Uani 1 1 d . .
C11 C 1.2105(5) 0.9154(6) 0.9356(4) 0.0938(17) Uani 1 1 d . .
H11 H 1.2353 1.0040 0.9538 0.113 Uiso 1 1 calc R U
C12 C 1.2337(5) 0.8662(6) 0.8550(3) 0.0863(15) Uani 1 1 d . .
H12 H 1.2727 0.9217 0.8195 0.104 Uiso 1 1 calc R U
C13 C 1.1295(5) 0.8937(8) 1.0788(4) 0.106(2) Uani 1 1 d . .
H13A H 1.1597 0.9860 1.0880 0.159 Uiso 1 1 calc R U
H13B H 1.0415 0.8922 1.0763 0.159 Uiso 1 1 calc R U
H13C H 1.1723 0.8375 1.1287 0.159 Uiso 1 1 calc R U
C14 C 1.2295(3) 0.6247(4) 0.4356(2) 0.0518(10) Uani 1 1 d . .
C15 C 1.3305(4) 0.7078(5) 0.4088(3) 0.0694(13) Uani 1 1 d . .
H15A H 1.3036 0.8013 0.3991 0.104 Uiso 1 1 calc R U
H15B H 1.4049 0.7038 0.4569 0.104 Uiso 1 1 calc R U
H15C H 1.3474 0.6716 0.3533 0.104 Uiso 1 1 calc R U
C16 C 1.3759(4) 0.4544(6) 0.5120(4) 0.0895(16) Uani 1 1 d . .
H16A H 1.3859 0.3569 0.5173 0.134 Uiso 1 1 calc R U
H16B H 1.4425 0.4925 0.4882 0.134 Uiso 1 1 calc R U
H16C H 1.3779 0.4928 0.5713 0.134 Uiso 1 1 calc R U
C17 C 1.1049(4) 0.6217(4) 0.3612(3) 0.0537(10) Uani 1 1 d . .
C18 C 1.1115(4) 0.5337(5) 0.2796(3) 0.0645(12) Uani 1 1 d . .
H18A H 1.1277 0.4406 0.2991 0.097 Uiso 1 1 calc R U
H18B H 1.0336 0.5387 0.2350 0.097 Uiso 1 1 calc R U
H18C H 1.1775 0.5660 0.2527 0.097 Uiso 1 1 calc R U
C19 C 0.9653(4) 0.7873(6) 0.2737(3) 0.0750(13) Uani 1 1 d . .
H19A H 0.9572 0.8837 0.2612 0.112 Uiso 1 1 calc R U
H19B H 0.9629 0.7385 0.2177 0.112 Uiso 1 1 calc R U
H19C H 0.8980 0.7572 0.2998 0.112 Uiso 1 1 calc R U
C20 C 0.7137(4) 0.5298(5) 0.3822(3) 0.0707(13) Uani 1 1 d . .
H20A H 0.6765 0.4576 0.4115 0.085 Uiso 1 1 calc R U
H20B H 0.7772 0.4895 0.3549 0.085 Uiso 1 1 calc R U
C21 C 0.6156(4) 0.5976(6) 0.3094(3) 0.0616(13) Uani 1 1 d . .
C22 C 0.6193(4) 0.7324(7) 0.2894(3) 0.0763(15) Uani 1 1 d . .
H22 H 0.6828 0.7862 0.3237 0.092 Uiso 1 1 calc R U
C23 C 0.5317(6) 0.7927(8) 0.2196(4) 0.106(2) Uani 1 1 d . .
H23 H 0.5362 0.8854 0.2067 0.127 Uiso 1 1 calc R U
C24 C 0.4370(6) 0.7120(12) 0.1695(4) 0.116(3) Uani 1 1 d . .
H24 H 0.3766 0.7502 0.1224 0.139 Uiso 1 1 calc R U
C25 C 0.4327(6) 0.5767(11) 0.1894(4) 0.112(3) Uani 1 1 d . .
H25 H 0.3693 0.5227 0.1550 0.135 Uiso 1 1 calc R U
C26 C 0.5200(4) 0.5179(7) 0.2592(3) 0.0859(17) Uani 1 1 d . .
H26 H 0.5149 0.4254 0.2727 0.103 Uiso 1 1 calc R U
C27 C 0.6608(4) 0.6400(7) 0.7509(3) 0.0776(14) Uani 1 1 d . .
H27A H 0.6565 0.5411 0.7553 0.093 Uiso 1 1 calc R U
H27B H 0.5859 0.6712 0.7082 0.093 Uiso 1 1 calc R U
C28 C 0.6668(4) 0.7020(6) 0.8434(3) 0.0745(15) Uani 1 1 d . .
C29 C 0.5654(4) 0.6906(8) 0.8821(3) 0.099(2) Uani 1 1 d . .
H29 H 0.4933 0.6475 0.8498 0.119 Uiso 1 1 calc R U
C30 C 0.5696(6) 0.7417(10) 0.9675(4) 0.129(3) Uani 1 1 d . .
H30 H 0.5002 0.7330 0.9927 0.155 Uiso 1 1 calc R U
C31 C 0.6734(7) 0.8053(10) 1.0163(4) 0.131(3) Uani 1 1 d . .
H31 H 0.6757 0.8383 1.0749 0.157 Uiso 1 1 calc R U
C32 C 0.7750(6) 0.8204(8) 0.9783(4) 0.115(2) Uani 1 1 d . .
H32 H 0.8458 0.8659 1.0105 0.138 Uiso 1 1 calc R U
C33 C 0.7715(5) 0.7674(7) 0.8916(3) 0.0846(16) Uani 1 1 d . .
H33 H 0.8407 0.7763 0.8662 0.102 Uiso 1 1 calc R U
O1 O 0.9956(2) 0.6295(3) 0.66626(15) 0.0512(7) Uani 1 1 d . .
O2 O 1.2108(2) 0.6861(3) 0.51860(15) 0.0519(7) Uani 1 1 d . .
O3 O 1.0064(2) 0.5677(3) 0.39826(15) 0.0486(6) Uani 1 1 d . .
O4 O 0.7681(2) 0.6293(3) 0.44787(16) 0.0562(7) Uani 1 1 d . .
O5 O 0.7642(2) 0.6759(4) 0.71837(19) 0.0740(9) Uani 1 1 d . .
O6 O 1.2598(3) 0.4853(3) 0.45152(19) 0.0631(8) Uani 1 1 d . .
O7 O 1.0811(3) 0.7614(3) 0.33680(19) 0.0610(8) Uani 1 1 d . .
S1 S 1.23767(9) 0.66426(16) 0.72684(7) 0.0696(4) Uani 1 1 d . .

loop_
_atom_site_aniso_label
_atom_site_aniso_U_11
_atom_site_aniso_U_22
_atom_site_aniso_U_33
_atom_site_aniso_U_23
_atom_site_aniso_U_13
_atom_site_aniso_U_12
C1 0.0462(18) 0.054(3) 0.0493(19) -0.0012(18) 0.0087(15) -0.0082(18)
C2 0.0449(18) 0.044(2) 0.0514(19) -0.0023(17) 0.0132(15) -0.0037(17)
C3 0.0497(18) 0.041(2) 0.0457(17) -0.0039(16) 0.0129(15) 0.0042(18)
C4 0.0435(18) 0.039(2) 0.0499(19) -0.0027(16) 0.0061(15) 0.0015(16)
C5 0.0457(17) 0.042(2) 0.0499(18) -0.0052(18) 0.0089(14) -0.0002(18)
C6 0.057(2) 0.062(3) 0.056(2) -0.013(2) 0.0197(18) -0.009(2)
C7 0.049(2) 0.070(3) 0.051(2) 0.004(2) 0.0001(17) -0.007(2)
C8 0.125(4) 0.080(4) 0.065(3) -0.011(3) 0.027(3) -0.040(4)
C9 0.130(4) 0.103(5) 0.063(3) -0.004(3) 0.031(3) -0.041(4)
C10 0.058(3) 0.091(4) 0.059(3) -0.006(3) 0.001(2) -0.003(3)
C11 0.124(5) 0.069(4) 0.089(4) -0.017(3) 0.026(3) -0.014(3)
C12 0.104(4) 0.075(4) 0.085(3) 0.002(3) 0.031(3) -0.023(3)
C13 0.093(4) 0.138(6) 0.084(4) -0.034(4) 0.013(3) 0.007(4)
C14 0.055(2) 0.042(3) 0.064(2) 0.0025(19) 0.0253(18) 0.0025(18)
C15 0.065(2) 0.068(4) 0.083(3) 0.006(2) 0.034(2) -0.002(2)
C16 0.069(3) 0.081(4) 0.114(4) 0.027(3) 0.012(3) 0.019(3)
C17 0.060(2) 0.050(3) 0.055(2) 0.0064(19) 0.0214(18) 0.0071(19)
C18 0.079(3) 0.063(3) 0.058(2) -0.003(2) 0.028(2) 0.005(2)
C19 0.079(3) 0.075(4) 0.069(3) 0.017(2) 0.013(2) 0.014(3)
C20 0.064(3) 0.064(3) 0.075(3) -0.018(2) -0.003(2) 0.004(2)
C21 0.051(2) 0.077(4) 0.056(2) -0.020(2) 0.011(2) 0.012(2)
C22 0.061(3) 0.097(5) 0.071(3) 0.001(3) 0.015(2) 0.019(3)
C23 0.091(4) 0.140(6) 0.089(4) 0.026(4) 0.027(4) 0.039(4)
C24 0.079(4) 0.207(10) 0.061(3) 0.005(5) 0.012(3) 0.054(6)
C25 0.069(4) 0.187(9) 0.073(4) -0.041(5) 0.000(3) 0.009(5)
C26 0.060(3) 0.112(5) 0.082(3) -0.039(3) 0.008(3) 0.004(3)
C27 0.063(2) 0.099(4) 0.072(3) -0.002(3) 0.020(2) -0.001(3)
C28 0.066(3) 0.105(4) 0.055(2) 0.003(2) 0.019(2) 0.013(3)
C29 0.070(3) 0.153(6) 0.078(3) -0.003(4) 0.025(2) 0.008(4)
C30 0.105(5) 0.208(10) 0.088(4) 0.006(5) 0.051(4) 0.028(5)
C31 0.124(6) 0.203(9) 0.071(4) -0.028(4) 0.035(4) 0.012(6)
C32 0.110(5) 0.146(7) 0.078(4) -0.024(4) 0.001(4) 0.007(4)
C33 0.071(3) 0.112(5) 0.074(3) -0.008(3) 0.023(2) 0.003(3)
O1 0.0491(13) 0.0589(19) 0.0459(12) 0.0011(12) 0.0117(10) -0.0074(13)
O2 0.0490(13) 0.0505(18) 0.0586(14) -0.0037(13) 0.0176(11) -0.0062(12)
O3 0.0551(14) 0.0477(18) 0.0449(13) -0.0053(12) 0.0152(11) -0.0008(12)
O4 0.0511(13) 0.0553(19) 0.0570(14) -0.0158(13) 0.0020(11) 0.0092(13)
O5 0.0756(18) 0.081(2) 0.0783(17) -0.0176(18) 0.0433(15) -0.0174(19)
O6 0.0632(17) 0.050(2) 0.0772(19) 0.0064(14) 0.0195(14) 0.0109(14)
O7 0.0692(18) 0.050(2) 0.0673(17) 0.0082(14) 0.0229(14) 0.0091(14)
S1 0.0524(5) 0.0958(10) 0.0567(5) -0.0060(6) 0.0041(4) 0.0033(6)

loop_
_atom_type_symbol
_atom_type_description
_atom_type_scat_dispersion_real
_atom_type_scat_dispersion_imag
_atom_type_scat_source
C C 0.0033 0.0016 'International Tables Vol C Tables 4.2.6.8 and 6.1.1.4'
H H 0.0000 0.0000 'International Tables Vol C Tables 4.2.6.8 and 6.1.1.4'
O O 0.0106 0.0060 'International Tables Vol C Tables 4.2.6.8 and 6.1.1.4'
S S 0.1246 0.1234 'International Tables Vol C Tables 4.2.6.8 and 6.1.1.4'

loop_
_geom_angle_atom_site_label_1
_geom_angle_atom_site_label_2
_geom_angle_atom_site_label_3
_geom_angle
O1 C1 C2 107.3(3)
O1 C1 S1 109.4(2)
C2 C1 S1 108.7(2)
O1 C1 H1 110.4
C2 C1 H1 110.4
S1 C1 H1 110.4
O2 C2 C3 108.3(3)
O2 C2 C1 110.4(3)
C3 C2 C1 109.7(3)
O2 C2 H2 109.5
C3 C2 H2 109.5
C1 C2 H2 109.5
O3 C3 C2 108.5(3)
O3 C3 C4 110.5(3)
C2 C3 C4 112.1(3)
O3 C3 H3 108.5
C2 C3 H3 108.5
C4 C3 H3 108.5
O4 C4 C3 110.2(3)
O4 C4 C5 106.0(3)
C3 C4 C5 108.5(3)
O4 C4 H4 110.7
C3 C4 H4 110.7
C5 C4 H4 110.7
O1 C5 C6 107.5(3)
O1 C5 C4 109.4(3)
C6 C5 C4 111.3(3)
O1 C5 H5 109.5
C6 C5 H5 109.5
C4 C5 H5 109.5
O5 C6 C5 109.6(3)
O5 C6 H6A 109.8
C5 C6 H6A 109.8
O5 C6 H6B 109.8
C5 C6 H6B 109.8
H6A C6 H6B 108.2
C8 C7 C12 118.0(5)
C8 C7 S1 120.8(4)
C12 C7 S1 121.1(4)
C7 C8 C9 120.6(5)
C7 C8 H8 119.7
C9 C8 H8 119.7
C10 C9 C8 122.5(5)
C10 C9 H9 118.7
C8 C9 H9 118.7
C9 C10 C11 116.3(5)
C9 C10 C13 121.7(5)
C11 C10 C13 122.0(6)
C10 C11 C12 122.5(6)
C10 C11 H11 118.8
C12 C11 H11 118.8
C7 C12 C11 120.1(5)
C7 C12 H12 120.0
C11 C12 H12 120.0
C10 C13 H13A 109.5
C10 C13 H13B 109.5
H13A C13 H13B 109.5
C10 C13 H13C 109.5
H13A C13 H13C 109.5
H13B C13 H13C 109.5
O6 C14 O2 109.4(3)
O6 C14 C15 114.0(3)
O2 C14 C15 105.4(3)
O6 C14 C17 103.8(3)
O2 C14 C17 110.4(3)
C15 C14 C17 113.8(3)
C14 C15 H15A 109.5
C14 C15 H15B 109.5
H15A C15 H15B 109.5
C14 C15 H15C 109.5
H15A C15 H15C 109.5
H15B C15 H15C 109.5
O6 C16 H16A 109.5
O6 C16 H16B 109.5
H16A C16 H16B 109.5
O6 C16 H16C 109.5
H16A C16 H16C 109.5
H16B C16 H16C 109.5
O7 C17 O3 110.1(3)
O7 C17 C18 112.2(3)
O3 C17 C18 106.6(3)
O7 C17 C14 104.3(3)
O3 C17 C14 110.7(3)
C18 C17 C14 113.1(3)
C17 C18 H18A 109.5
C17 C18 H18B 109.5
H18A C18 H18B 109.5
C17 C18 H18C 109.5
H18A C18 H18C 109.5
H18B C18 H18C 109.5
O7 C19 H19A 109.5
O7 C19 H19B 109.5
H19A C19 H19B 109.5
O7 C19 H19C 109.5
H19A C19 H19C 109.5
H19B C19 H19C 109.5
O4 C20 C21 108.7(4)
O4 C20 H20A 109.9
C21 C20 H20A 109.9
O4 C20 H20B 109.9
C21 C20 H20B 109.9
H20A C20 H20B 108.3
C22 C21 C26 119.0(5)
C22 C21 C20 122.5(4)
C26 C21 C20 118.5(5)
C21 C22 C23 122.1(6)
C21 C22 H22 118.9
C23 C22 H22 118.9
C22 C23 C24 118.4(7)
C22 C23 H23 120.8
C24 C23 H23 120.8
C25 C24 C23 119.7(7)
C25 C24 H24 120.1
C23 C24 H24 120.1
C24 C25 C26 121.3(7)
C24 C25 H25 119.3
C26 C25 H25 119.3
C25 C26 C21 119.4(7)
C25 C26 H26 120.3
C21 C26 H26 120.3
O5 C27 C28 110.9(4)
O5 C27 H27A 109.5
C28 C27 H27A 109.5
O5 C27 H27B 109.5
C28 C27 H27B 109.5
H27A C27 H27B 108.0
C33 C28 C29 118.8(4)
C33 C28 C27 122.0(4)
C29 C28 C27 119.2(5)
C30 C29 C28 120.6(6)
C30 C29 H29 119.7
C28 C29 H29 119.7
C31 C30 C29 121.0(5)
C31 C30 H30 119.5
C29 C30 H30 119.5
C30 C31 C32 119.4(6)
C30 C31 H31 120.3
C32 C31 H31 120.3
C31 C32 C33 119.7(6)
C31 C32 H32 120.2
C33 C32 H32 120.2
C28 C33 C32 120.4(5)
C28 C33 H33 119.8
C32 C33 H33 119.8
C1 O1 C5 112.7(3)
C2 O2 C14 113.1(3)
C17 O3 C3 112.4(3)
C20 O4 C4 115.0(3)
C27 O5 C6 112.8(4)
C14 O6 C16 117.2(4)
C17 O7 C19 115.2(4)
C7 S1 C1 102.71(17)

loop_
_geom_bond_atom_site_label_1
_geom_bond_atom_site_label_2
_geom_bond_distance
C1 O1 1.414(4)
C1 C2 1.520(5)
C1 S1 1.800(3)
C1 H1 0.9800
C2 O2 1.431(4)
C2 C3 1.508(4)
C2 H2 0.9800
C3 O3 1.431(4)
C3 C4 1.507(5)
C3 H3 0.9800
C4 O4 1.432(4)
C4 C5 1.528(5)
C4 H4 0.9800
C5 O1 1.439(4)
C5 C6 1.496(5)
C5 H5 0.9800
C6 O5 1.414(5)
C6 H6A 0.9700
C6 H6B 0.9700
C7 C8 1.345(6)
C7 C12 1.374(7)
C7 S1 1.786(4)
C8 C9 1.382(7)
C8 H8 0.9300
C9 C10 1.349(8)
C9 H9 0.9300
C10 C11 1.358(7)
C10 C13 1.513(7)
C11 C12 1.376(7)
C11 H11 0.9300
C12 H12 0.9300
C13 H13A 0.9600
C13 H13B 0.9600
C13 H13C 0.9600
C14 O6 1.409(5)
C14 O2 1.437(4)
C14 C15 1.503(5)
C14 C17 1.556(5)
C15 H15A 0.9600
C15 H15B 0.9600
C15 H15C 0.9600
C16 O6 1.420(5)
C16 H16A 0.9600
C16 H16B 0.9600
C16 H16C 0.9600
C17 O7 1.421(5)
C17 O3 1.427(4)
C17 C18 1.510(6)
C18 H18A 0.9600
C18 H18B 0.9600
C18 H18C 0.9600
C19 O7 1.424(5)
C19 H19A 0.9600
C19 H19B 0.9600
C19 H19C 0.9600
C20 O4 1.414(5)
C20 C21 1.502(6)
C20 H20A 0.9700
C20 H20B 0.9700
C21 C22 1.353(7)
C21 C26 1.385(6)
C22 C23 1.381(8)
C22 H22 0.9300
C23 C24 1.383(10)
C23 H23 0.9300
C24 C25 1.358(10)
C24 H24 0.9300
C25 C26 1.374(9)
C25 H25 0.9300
C26 H26 0.9300
C27 O5 1.382(5)
C27 C28 1.498(6)
C27 H27A 0.9700
C27 H27B 0.9700
C28 C33 1.370(7)
C28 C29 1.376(6)
C29 C30 1.364(8)
C29 H29 0.9300
C30 C31 1.358(10)
C30 H30 0.9300
C31 C32 1.374(9)
C31 H31 0.9300
C32 C33 1.390(7)
C32 H32 0.9300
C33 H33 0.9300
